data_2103014
loop_
_publ_author_name
'Prinz, Sebastian'
'Sparta, Karine M.'
'Roth, Georg'

_publ_section_title
;
 Temperature dependence of the <i>A</i>V~3~O~7~ (<i>A</i> = Ca, Sr)
 structure
;
_journal_coeditor_code BM5051
_journal_issue 6
_journal_name_full 'Acta Crystallographica Section B'
_journal_page_first 836
_journal_page_last 842
_journal_paper_doi 10.1107/S0108768107050550
_journal_volume 63
_journal_year 2007
_chemical_formula_moiety 'O7 V3, Ca'
_chemical_formula_sum 'Ca O7 V3'
_chemical_formula_weight 304.90
_chemical_name_systematic
;
 ?
;
_space_group_IT_number 62
_symmetry_cell_setting orthorhombic
_symmetry_space_group_name_Hall '-P 2ac 2n'
_symmetry_space_group_name_H-M 'P n m a'
_atom_sites_solution_hydrogens none
_atom_sites_solution_primary direct
_atom_sites_solution_secondary difmap
_audit_creation_method SHELXL-97
_cell_angle_alpha 90.00
_cell_angle_beta 90.00
_cell_angle_gamma 90.00
_cell_formula_units_Z 4
_cell_length_a 10.413(3)
_cell_length_b 10.370(2)
_cell_length_c 5.2886(15)
_cell_measurement_reflns_used 2731
_cell_measurement_temperature 137.0(10)
_cell_measurement_theta_max 23.4
_cell_measurement_theta_min 1.3
_cell_volume 571.1(3)
_computing_cell_refinement 'X-AREA (Stoe, 2002)'
_computing_data_collection 'X-AREA (Stoe, 2002)'
_computing_data_reduction 'X-RED (Stoe, 1996)'
_computing_molecular_graphics 'ATOMS Version 5.1'
_computing_publication_material 'WinGX 1.64.05 (Farrugia, 1999)'
_computing_structure_refinement 'SHELXL-97 (Sheldrick, 1997)'
_computing_structure_solution 'SHELXS-97 (Sheldrick, 1997)'
_diffrn_ambient_temperature 137.0(10)
_diffrn_detector_area_resol_mean 0
_diffrn_measured_fraction_theta_full 0.950
_diffrn_measured_fraction_theta_max 0.950
_diffrn_measurement_device_type 'STOE IPDS 2'
_diffrn_measurement_method 'Rotation method'
_diffrn_radiation_monochromator graphite
_diffrn_radiation_source 'fine-focus sealed tube'
_diffrn_radiation_type MoK\a
_diffrn_radiation_wavelength 0.71073
_diffrn_reflns_av_R_equivalents 0.0316
_diffrn_reflns_av_sigmaI/netI 0.0179
_diffrn_reflns_limit_h_max 11
_diffrn_reflns_limit_h_min -11
_diffrn_reflns_limit_k_max 10
_diffrn_reflns_limit_k_min -10
_diffrn_reflns_limit_l_max 5
_diffrn_reflns_limit_l_min -5
_diffrn_reflns_number 2463
_diffrn_reflns_theta_full 22.99
_diffrn_reflns_theta_max 22.99
_diffrn_reflns_theta_min 3.91
_diffrn_standards_decay_% 0
_diffrn_standards_interval_count 0
_diffrn_standards_interval_time 0
_diffrn_standards_number 0
_exptl_absorpt_coefficient_mu 5.686
_exptl_absorpt_correction_T_max 0.4703
_exptl_absorpt_correction_T_min 0.3169
_exptl_absorpt_correction_type numerical
_exptl_absorpt_process_details 'X-SHAPE (Stoe & Cie, 1996)'
_exptl_crystal_colour brown
_exptl_crystal_density_diffrn 3.546
_exptl_crystal_density_method 'not measured'
_exptl_crystal_F_000 580
_exptl_crystal_size_max 0.3
_exptl_crystal_size_mid 0.2
_exptl_crystal_size_min 0.1
_refine_diff_density_max 0.232
_refine_diff_density_min -0.285
_refine_ls_extinction_coef 0.019(2)
_refine_ls_extinction_expression Fc^*^=kFc[1+0.001xFc^2^\l^3^/sin(2\q)]^-1/4^
_refine_ls_extinction_method SHELXL
_refine_ls_goodness_of_fit_ref 0.954
_refine_ls_hydrogen_treatment none
_refine_ls_matrix_type full
_refine_ls_number_parameters 38
_refine_ls_number_reflns 400
_refine_ls_number_restraints 0
_refine_ls_restrained_S_all 0.954
_refine_ls_R_factor_all 0.0215
_refine_ls_R_factor_gt 0.0183
_refine_ls_shift/su_max 0.000
_refine_ls_shift/su_mean 0.000
_refine_ls_structure_factor_coef Fsqd
_refine_ls_weighting_details 'calc w=1/[\s^2^(Fo^2^)+(0.0479P)^2^+0.0000P] where P=(Fo^2^+2Fc^2^)/3'
_refine_ls_weighting_scheme calc
_refine_ls_wR_factor_gt 0.0551
_refine_ls_wR_factor_ref 0.0560
_reflns_number_gt 363
_reflns_number_total 400
_reflns_threshold_expression >2sigma(I)
_cod_data_source_file bm5051.cif
_cod_data_source_block CaV3O7_137K
_cod_database_code 2103014

loop_
_symmetry_equiv_pos_as_xyz
'x, y, z'
'-x+1/2, -y, z+1/2'
'x+1/2, -y+1/2, -z+1/2'
'-x, y+1/2, -z'
'-x, -y, -z'
'x-1/2, y, -z-1/2'
'-x-1/2, y-1/2, z-1/2'
'x, -y-1/2, z'

loop_
_atom_site_type_symbol
_atom_site_label
_atom_site_fract_x
_atom_site_fract_y
_atom_site_fract_z
_atom_site_U_iso_or_equiv
_atom_site_adp_type
_atom_site_calc_flag
_atom_site_refinement_flags
_atom_site_occupancy
Ca Ca1 0.08499(10) 0.2500 0.29978(15) 0.0052(3) Uani d S 1
V V1 0.28896(7) 0.2500 0.79221(13) 0.0043(3) Uani d S 1
V V2 0.18737(6) 0.52013(6) 0.78357(10) 0.0043(3) Uani d . 1
O O1 0.4443(3) 0.2500 0.8088(5) 0.0080(8) Uiso d S 1
O O2 0.0393(2) 0.5652(2) 0.7661(4) 0.0089(6) Uiso d . 1
O O3 0.22027(19) 0.3796(2) 0.0261(4) 0.0052(5) Uiso d . 1
O O4 0.22704(19) 0.3795(2) 0.5478(4) 0.0053(5) Uiso d . 1

loop_
_atom_site_aniso_label
_atom_site_aniso_U_11
_atom_site_aniso_U_22
_atom_site_aniso_U_33
_atom_site_aniso_U_12
_atom_site_aniso_U_13
_atom_site_aniso_U_23
Ca1 0.0036(5) 0.0054(6) 0.0067(6) 0.000 -0.0003(3) 0.000
V1 0.0037(5) 0.0045(6) 0.0048(5) 0.000 -0.0003(3) 0.000
V2 0.0037(4) 0.0043(4) 0.0049(4) 0.0008(2) 0.0000(2) -0.0001(2)

loop_
_atom_type_symbol
_atom_type_description
_atom_type_scat_dispersion_real
_atom_type_scat_dispersion_imag
_atom_type_scat_source
O O 0.0106 0.0060 'International Tables Vol C Tables 4.2.6.8 and 6.1.1.4'
Ca Ca 0.2262 0.3064 'International Tables Vol C Tables 4.2.6.8 and 6.1.1.4'
V V 0.3005 0.5294 'International Tables Vol C Tables 4.2.6.8 and 6.1.1.4'

loop_
_geom_angle_atom_site_label_1
_geom_angle_atom_site_label_2
_geom_angle_atom_site_label_3
_geom_angle_site_symmetry_1
_geom_angle_site_symmetry_3
_geom_angle
O2 Ca1 O2 4_546 5_566 110.09(12)
O2 Ca1 O4 4_546 . 152.21(8)
O2 Ca1 O4 5_566 . 87.93(7)
O2 Ca1 O4 4_546 8_565 87.93(7)
O2 Ca1 O4 5_566 8_565 152.21(8)
O4 Ca1 O4 . 8_565 68.36(10)
O2 Ca1 O3 4_546 8_565 77.18(7)
O2 Ca1 O3 5_566 8_565 133.35(8)
O4 Ca1 O3 . 8_565 106.22(8)
O4 Ca1 O3 8_565 8_565 69.93(7)
O2 Ca1 O3 4_546 . 133.35(8)
O2 Ca1 O3 5_566 . 77.18(7)
O4 Ca1 O3 . . 69.93(7)
O4 Ca1 O3 8_565 . 106.22(8)
O3 Ca1 O3 8_565 . 67.30(10)
O2 Ca1 O1 4_546 6_557 78.58(7)
O2 Ca1 O1 5_566 6_557 78.58(7)
O4 Ca1 O1 . 6_557 84.82(8)
O4 Ca1 O1 8_565 6_557 84.82(8)
O3 Ca1 O1 8_565 6_557 145.32(5)
O3 Ca1 O1 . 6_557 145.32(5)
O2 Ca1 V1 4_546 . 117.72(6)
O2 Ca1 V1 5_566 . 117.72(6)
O4 Ca1 V1 . . 35.26(5)
O4 Ca1 V1 8_565 . 35.26(5)
O3 Ca1 V1 8_565 . 95.47(6)
O3 Ca1 V1 . . 95.47(6)
O1 Ca1 V1 6_557 . 74.50(7)
O2 Ca1 V2 4_546 2_564 165.27(6)
O2 Ca1 V2 5_566 2_564 78.77(6)
O4 Ca1 V2 . 2_564 34.86(5)
O4 Ca1 V2 8_565 2_564 88.62(6)
O3 Ca1 V2 8_565 2_564 88.18(6)
O3 Ca1 V2 . 2_564 35.19(5)
O1 Ca1 V2 6_557 2_564 115.35(5)
V1 Ca1 V2 . 2_564 64.80(2)
O2 Ca1 V2 4_546 7_655 78.77(6)
O2 Ca1 V2 5_566 7_655 165.27(6)
O4 Ca1 V2 . 7_655 88.62(6)
O4 Ca1 V2 8_565 7_655 34.86(5)
O3 Ca1 V2 8_565 7_655 35.19(5)
O3 Ca1 V2 . 7_655 88.18(6)
O1 Ca1 V2 6_557 7_655 115.35(5)
V1 Ca1 V2 . 7_655 64.80(2)
V2 Ca1 V2 2_564 7_655 90.28(4)
O2 Ca1 V1 4_546 1_554 103.09(5)
O2 Ca1 V1 5_566 1_554 103.09(5)
O4 Ca1 V1 . 1_554 92.65(6)
O4 Ca1 V1 8_565 1_554 92.65(6)
O3 Ca1 V1 8_565 1_554 34.10(5)
O3 Ca1 V1 . 1_554 34.10(5)
O1 Ca1 V1 6_557 1_554 176.94(8)
V1 Ca1 V1 . 1_554 102.45(4)
V2 Ca1 V1 2_564 1_554 62.78(2)
V2 Ca1 V1 7_655 1_554 62.78(2)
O2 Ca1 O1 4_546 6_556 68.60(6)
O2 Ca1 O1 5_566 6_556 68.60(6)
O4 Ca1 O1 . 6_556 139.11(6)
O4 Ca1 O1 8_565 6_556 139.11(6)
O3 Ca1 O1 8_565 6_556 72.40(7)
O3 Ca1 O1 . 6_556 72.40(7)
O1 Ca1 O1 6_557 6_556 120.23(11)
V1 Ca1 O1 . 6_556 165.28(6)
V2 Ca1 O1 2_564 6_556 105.60(4)
V2 Ca1 O1 7_655 6_556 105.60(4)
V1 Ca1 O1 1_554 6_556 62.83(6)
O2 Ca1 V2 4_546 4_546 15.89(6)
O2 Ca1 V2 5_566 4_546 94.90(7)
O4 Ca1 V2 . 4_546 153.42(6)
O4 Ca1 V2 8_565 4_546 100.16(5)
O3 Ca1 V2 8_565 4_546 90.96(5)
O3 Ca1 V2 . 4_546 136.46(6)
O1 Ca1 V2 6_557 4_546 69.95(5)
V1 Ca1 V2 . 4_546 124.89(2)
V2 Ca1 V2 2_564 4_546 170.30(3)
V2 Ca1 V2 7_655 4_546 94.58(2)
V1 Ca1 V2 1_554 4_546 112.27(2)
O1 Ca1 V2 6_556 4_546 65.01(4)
O2 Ca1 V2 4_546 5_566 94.90(7)
O2 Ca1 V2 5_566 5_566 15.89(6)
O4 Ca1 V2 . 5_566 100.16(5)
O4 Ca1 V2 8_565 5_566 153.42(6)
O3 Ca1 V2 8_565 5_566 136.46(6)
O3 Ca1 V2 . 5_566 90.96(5)
O1 Ca1 V2 6_557 5_566 69.95(5)
V1 Ca1 V2 . 5_566 124.89(2)
V2 Ca1 V2 2_564 5_566 94.58(2)
V2 Ca1 V2 7_655 5_566 170.30(3)
V1 Ca1 V2 1_554 5_566 112.27(2)
O1 Ca1 V2 6_556 5_566 65.01(4)
V2 Ca1 V2 4_546 5_566 79.42(3)
O2 Ca1 V1 4_546 6_557 68.42(6)
O2 Ca1 V1 5_566 6_557 68.42(6)
O4 Ca1 V1 . 6_557 101.09(6)
O4 Ca1 V1 8_565 6_557 101.09(6)
O3 Ca1 V1 8_565 6_557 144.86(5)
O3 Ca1 V1 . 6_557 144.86(5)
O1 Ca1 V1 6_557 6_557 19.71(7)
V1 Ca1 V1 . 6_557 94.21(3)
V2 Ca1 V1 2_564 6_557 126.31(2)
V2 Ca1 V1 7_655 6_557 126.31(2)
V1 Ca1 V1 1_554 6_557 163.35(3)
O1 Ca1 V1 6_556 6_557 100.52(6)
V2 Ca1 V1 4_546 6_557 56.29(2)
V2 Ca1 V1 5_566 6_557 56.29(2)
O2 Ca1 V2 4_546 . 146.00(6)
O2 Ca1 V2 5_566 . 70.36(6)
O4 Ca1 V2 . . 22.61(5)
O4 Ca1 V2 8_565 . 82.85(5)
O3 Ca1 V2 8_565 . 128.62(6)
O3 Ca1 V2 . . 80.58(5)
O1 Ca1 V2 6_557 . 68.06(5)
V1 Ca1 V2 . . 47.614(16)
V2 Ca1 V2 2_564 . 47.312(15)
V2 Ca1 V2 7_655 . 109.25(3)
V1 Ca1 V2 1_554 . 109.96(3)
O1 Ca1 V2 6_556 . 134.668(15)
V2 Ca1 V2 4_546 . 137.44(3)
V2 Ca1 V2 5_566 . 80.11(2)
V1 Ca1 V2 6_557 . 81.33(2)
O2 Ca1 V2 4_546 8_565 70.36(6)
O2 Ca1 V2 5_566 8_565 146.00(6)
O4 Ca1 V2 . 8_565 82.85(5)
O4 Ca1 V2 8_565 8_565 22.61(5)
O3 Ca1 V2 8_565 8_565 80.58(5)
O3 Ca1 V2 . 8_565 128.62(6)
O1 Ca1 V2 6_557 8_565 68.06(5)
V1 Ca1 V2 . 8_565 47.614(16)
V2 Ca1 V2 2_564 8_565 109.25(3)
V2 Ca1 V2 7_655 8_565 47.312(15)
V1 Ca1 V2 1_554 8_565 109.96(3)
O1 Ca1 V2 6_556 8_565 134.668(15)
V2 Ca1 V2 4_546 8_565 80.11(2)
V2 Ca1 V2 5_566 8_565 137.44(3)
V1 Ca1 V2 6_557 8_565 81.33(2)
V2 Ca1 V2 . 8_565 90.60(3)
O2 Ca1 V2 4_546 8_564 58.59(5)
O2 Ca1 V2 5_566 8_564 127.69(6)
O4 Ca1 V2 . 8_564 126.51(6)
O4 Ca1 V2 8_565 8_564 79.55(5)
O3 Ca1 V2 8_565 8_564 20.41(5)
O3 Ca1 V2 . 8_564 80.12(6)
O1 Ca1 V2 6_557 8_564 134.55(3)
V1 Ca1 V2 . 8_564 110.83(3)
V2 Ca1 V2 2_564 8_564 106.69(3)
V2 Ca1 V2 7_655 8_564 46.188(15)
V1 Ca1 V2 1_554 8_564 46.271(15)
O1 Ca1 V2 6_556 8_564 59.74(4)
V2 Ca1 V2 4_546 8_564 71.27(2)
V2 Ca1 V2 5_566 8_564 124.18(3)
V1 Ca1 V2 6_557 8_564 126.98(2)
V2 Ca1 V2 . 8_564 149.00(3)
V2 Ca1 V2 8_565 8_564 82.82(2)
O2 Ca1 V2 4_546 1_554 127.69(6)
O2 Ca1 V2 5_566 1_554 58.59(5)
O4 Ca1 V2 . 1_554 79.55(5)
O4 Ca1 V2 8_565 1_554 126.51(6)
O3 Ca1 V2 8_565 1_554 80.12(6)
O3 Ca1 V2 . 1_554 20.41(5)
O1 Ca1 V2 6_557 1_554 134.55(2)
V1 Ca1 V2 . 1_554 110.83(3)
V2 Ca1 V2 2_564 1_554 46.188(15)
V2 Ca1 V2 7_655 1_554 106.69(3)
V1 Ca1 V2 1_554 1_554 46.271(15)
O1 Ca1 V2 6_556 1_554 59.74(4)
V2 Ca1 V2 4_546 1_554 124.18(3)
V2 Ca1 V2 5_566 1_554 71.27(2)
V1 Ca1 V2 6_557 1_554 126.98(2)
V2 Ca1 V2 . 1_554 82.82(2)
V2 Ca1 V2 8_565 1_554 149.00(3)
V2 Ca1 V2 8_564 1_554 87.41(3)
O2 Ca1 O2 4_546 . 132.46(4)
O2 Ca1 O2 5_566 . 51.35(7)
O4 Ca1 O2 . . 45.39(6)
O4 Ca1 O2 8_565 . 100.87(6)
O3 Ca1 O2 8_565 . 149.69(6)
O3 Ca1 O2 . . 89.12(6)
O1 Ca1 O2 6_557 . 56.28(4)
V1 Ca1 O2 . . 67.01(3)
V2 Ca1 O2 2_564 . 62.27(3)
V2 Ca1 O2 7_655 . 131.20(4)
V1 Ca1 O2 1_554 . 122.74(4)
O1 Ca1 O2 6_556 . 119.78(4)
V2 Ca1 O2 4_546 . 119.31(4)
V2 Ca1 O2 5_566 . 58.42(3)
V1 Ca1 O2 6_557 . 64.04(3)
V2 Ca1 O2 . . 22.95(3)
V2 Ca1 O2 8_565 . 101.91(4)
V2 Ca1 O2 8_564 . 168.85(4)
V2 Ca1 O2 1_554 . 83.42(4)
O1 V1 O3 . 1_556 109.26(9)
O1 V1 O3 . 8_566 109.26(9)
O3 V1 O3 1_556 8_566 86.51(12)
O1 V1 O4 . 8_565 111.23(9)
O3 V1 O4 1_556 8_565 139.51(10)
O3 V1 O4 8_566 8_565 80.07(9)
O1 V1 O4 . . 111.23(9)
O3 V1 O4 1_556 . 80.07(9)
O3 V1 O4 8_566 . 139.51(10)
O4 V1 O4 8_565 . 85.80(12)
O1 V1 V2 . 8_565 110.706(18)
O3 V1 V2 1_556 8_565 121.45(7)
O3 V1 V2 8_566 8_565 40.52(6)
O4 V1 V2 8_565 8_565 40.33(6)
O4 V1 V2 . 8_565 120.75(7)
O1 V1 V2 . . 110.706(18)
O3 V1 V2 1_556 . 40.52(6)
O3 V1 V2 8_566 . 121.45(7)
O4 V1 V2 8_565 . 120.75(7)
O4 V1 V2 . . 40.33(6)
V2 V1 V2 8_565 . 138.58(4)
O1 V1 Ca1 . . 132.31(10)
O3 V1 Ca1 1_556 . 104.96(6)
O3 V1 Ca1 8_566 . 104.96(6)
O4 V1 Ca1 8_565 . 44.39(6)
O4 V1 Ca1 . . 44.39(6)
V2 V1 Ca1 8_565 . 76.402(18)
V2 V1 Ca1 . . 76.402(18)
O1 V1 Ca1 . 1_556 125.24(10)
O3 V1 Ca1 1_556 1_556 43.89(6)
O3 V1 Ca1 8_566 1_556 43.89(6)
O4 V1 Ca1 8_565 1_556 108.13(7)
O4 V1 Ca1 . 1_556 108.13(7)
V2 V1 Ca1 8_565 1_556 78.040(18)
V2 V1 Ca1 . 1_556 78.040(18)
Ca1 V1 Ca1 . 1_556 102.45(4)
O1 V1 Ca1 . 6_657 31.88(10)
O3 V1 Ca1 1_556 6_657 86.40(6)
O3 V1 Ca1 8_566 6_657 86.40(6)
O4 V1 Ca1 8_565 6_657 130.07(6)
O4 V1 Ca1 . 6_657 130.07(6)
V2 V1 Ca1 8_565 6_657 107.347(17)
V2 V1 Ca1 . 6_657 107.347(17)
Ca1 V1 Ca1 . 6_657 164.19(3)
Ca1 V1 Ca1 1_556 6_657 93.36(3)
O1 V1 Ca1 . 6_656 48.56(10)
O3 V1 Ca1 1_556 6_656 134.84(6)
O3 V1 Ca1 8_566 6_656 134.84(6)
O4 V1 Ca1 8_565 6_656 76.25(6)
O4 V1 Ca1 . 6_656 76.25(6)
V2 V1 Ca1 8_565 6_656 103.708(17)
V2 V1 Ca1 . 6_656 103.708(17)
Ca1 V1 Ca1 . 6_656 83.75(3)
Ca1 V1 Ca1 1_556 6_656 173.80(3)
Ca1 V1 Ca1 6_657 6_656 80.44(3)
O1 V1 Ca1 . 2_565 75.792(14)
O3 V1 Ca1 1_556 2_565 54.58(6)
O3 V1 Ca1 8_566 2_565 138.51(6)
O4 V1 Ca1 8_565 2_565 138.16(6)
O4 V1 Ca1 . 2_565 54.92(6)
V2 V1 Ca1 8_565 2_565 173.50(3)
V2 V1 Ca1 . 2_565 34.92(2)
Ca1 V1 Ca1 . 2_565 99.259(15)
Ca1 V1 Ca1 1_556 2_565 98.418(15)
Ca1 V1 Ca1 6_657 2_565 78.151(13)
Ca1 V1 Ca1 6_656 2_565 80.396(13)
O2 V2 O4 . 2_565 108.78(10)
O2 V2 O3 . 2_565 105.97(10)
O4 V2 O3 2_565 2_565 89.45(9)
O2 V2 O4 . . 112.32(10)
O4 V2 O4 2_565 . 138.85(5)
O3 V2 O4 2_565 . 81.36(9)
O2 V2 O3 . 1_556 114.66(10)
O4 V2 O3 2_565 1_556 81.34(9)
O3 V2 O3 2_565 1_556 139.20(5)
O4 V2 O3 . 1_556 80.07(8)
O2 V2 V2 . 2_564 114.10(7)
O4 V2 V2 2_565 2_564 120.60(7)
O3 V2 V2 2_565 2_564 40.91(6)
O4 V2 V2 . 2_564 40.50(6)
O3 V2 V2 1_556 2_564 113.46(7)
O2 V2 V2 . 2_565 120.66(7)
O4 V2 V2 2_565 2_565 40.64(6)
O3 V2 V2 2_565 2_565 118.37(7)
O4 V2 V2 . 2_565 111.57(7)
O3 V2 V2 1_556 2_565 40.75(6)
V2 V2 V2 2_564 2_565 125.24(4)
O2 V2 V1 . . 127.52(9)
O4 V2 V1 2_565 . 109.02(6)
O3 V2 V1 2_565 . 109.42(6)
O4 V2 V1 . . 40.56(6)
O3 V2 V1 1_556 . 40.30(6)
V2 V2 V1 2_564 . 74.20(3)
V2 V2 V1 2_565 . 72.58(3)
O2 V2 Ca1 . 2_565 118.03(9)
O4 V2 Ca1 2_565 2_565 44.25(6)
O3 V2 Ca1 2_565 2_565 45.38(6)
O4 V2 Ca1 . 2_565 113.24(7)
O3 V2 Ca1 1_556 2_565 112.63(7)
V2 V2 Ca1 2_564 2_565 79.24(3)
V2 V2 Ca1 2_565 2_565 76.58(3)
V1 V2 Ca1 . 2_565 114.43(3)
O2 V2 Ca1 . 5_566 23.37(9)
O4 V2 Ca1 2_565 5_566 95.20(6)
O3 V2 Ca1 2_565 5_566 87.26(6)
O4 V2 Ca1 . 5_566 124.03(6)
O3 V2 Ca1 1_556 5_566 132.94(6)
V2 V2 Ca1 2_564 5_566 108.52(3)
V2 V2 Ca1 2_565 5_566 121.83(3)
V1 V2 Ca1 . 5_566 150.22(3)
Ca1 V2 Ca1 2_565 5_566 94.93(2)
O2 V2 Ca1 . . 84.84(8)
O4 V2 Ca1 2_565 . 164.76(6)
O3 V2 Ca1 2_565 . 93.35(6)
O4 V2 Ca1 . . 27.91(6)
O3 V2 Ca1 1_556 . 86.80(7)
V2 V2 Ca1 2_564 . 56.10(2)
V2 V2 Ca1 2_565 . 126.54(3)
V1 V2 Ca1 . . 55.98(2)
Ca1 V2 Ca1 2_565 . 135.33(3)
Ca1 V2 Ca1 5_566 . 99.89(2)
O2 V2 Ca1 . 1_556 89.27(8)
O4 V2 Ca1 2_565 1_556 90.38(6)
O3 V2 Ca1 2_565 1_556 163.95(7)
O4 V2 Ca1 . 1_556 88.26(6)
O3 V2 Ca1 1_556 1_556 25.42(6)
V2 V2 Ca1 2_564 1_556 128.04(3)
V2 V2 Ca1 2_565 1_556 54.57(2)
V1 V2 Ca1 . 1_556 55.69(2)
Ca1 V2 Ca1 2_565 1_556 131.14(2)
Ca1 V2 Ca1 5_566 1_556 108.73(2)
Ca1 V2 Ca1 . 1_556 82.82(2)
V1 O1 Ca1 . 6_657 128.41(15)
V1 O1 Ca1 . 6_656 111.36(13)
Ca1 O1 Ca1 6_657 6_656 120.23(11)
V1 O1 Ca1 . 1_556 37.87(8)
Ca1 O1 Ca1 6_657 1_556 90.54(8)
Ca1 O1 Ca1 6_656 1_556 149.24(9)
V1 O1 Ca1 . . 32.63(8)
Ca1 O1 Ca1 6_657 . 161.04(10)
Ca1 O1 Ca1 6_656 . 78.74(6)
Ca1 O1 Ca1 1_556 . 70.50(5)
V2 O2 Ca1 . 5_566 140.74(14)
V2 O2 Ca1 . . 72.21(8)
Ca1 O2 Ca1 5_566 . 128.65(7)
V2 O2 Ca1 . 1_556 68.93(8)
Ca1 O2 Ca1 5_566 1_556 140.72(7)
Ca1 O2 Ca1 . 1_556 77.26(5)
V2 O2 Ca1 . 2_565 42.90(7)
Ca1 O2 Ca1 5_566 2_565 98.18(7)
Ca1 O2 Ca1 . 2_565 105.62(5)
Ca1 O2 Ca1 1_556 2_565 101.87(5)
V1 O3 V2 1_554 2_564 128.39(11)
V1 O3 V2 1_554 1_554 99.18(9)
V2 O3 V2 2_564 1_554 98.34(9)
V1 O3 Ca1 1_554 . 102.01(9)
V2 O3 Ca1 2_564 . 99.43(8)
V2 O3 Ca1 1_554 . 134.17(10)
V1 O3 Ca1 1_554 6_656 65.32(6)
V2 O3 Ca1 2_564 6_656 64.39(6)
V2 O3 Ca1 1_554 6_656 123.04(8)
Ca1 O3 Ca1 . 6_656 102.73(6)
V1 O3 Ca1 1_554 1_554 48.93(5)
V2 O3 Ca1 2_564 1_554 160.65(9)
V2 O3 Ca1 1_554 1_554 66.01(6)
Ca1 O3 Ca1 . 1_554 99.74(7)
Ca1 O3 Ca1 6_656 1_554 113.44(5)
V1 O3 Ca1 1_554 2_564 104.63(7)
V2 O3 Ca1 2_564 2_564 60.84(6)
V2 O3 Ca1 1_554 2_564 43.55(5)
Ca1 O3 Ca1 . 2_564 153.15(7)
Ca1 O3 Ca1 6_656 2_564 85.58(4)
Ca1 O3 Ca1 1_554 2_564 100.16(4)
V2 O4 V2 2_564 . 98.86(10)
V2 O4 V1 2_564 . 132.94(11)
V2 O4 V1 . . 99.11(9)
V2 O4 Ca1 2_564 . 100.89(8)
V2 O4 Ca1 . . 129.48(10)
V1 O4 Ca1 . . 100.35(9)
V2 O4 Ca1 2_564 6_656 58.29(5)
V2 O4 Ca1 . 6_656 132.48(8)
V1 O4 Ca1 . 6_656 77.74(6)
Ca1 O4 Ca1 . 6_656 97.16(6)
V2 O4 Ca1 2_564 1_556 161.76(9)
V2 O4 Ca1 . 1_556 65.58(6)
V1 O4 Ca1 . 1_556 46.97(5)
Ca1 O4 Ca1 . 1_556 96.62(6)
Ca1 O4 Ca1 6_656 1_556 124.54(5)
V2 O4 Ca1 2_564 2_565 63.93(6)
V2 O4 Ca1 . 2_565 43.20(5)
V1 O4 Ca1 . 2_565 104.13(7)
Ca1 O4 Ca1 . 2_565 155.34(7)
Ca1 O4 Ca1 6_656 2_565 90.91(4)
Ca1 O4 Ca1 1_556 2_565 97.88(4)
V2 O4 Ca1 2_564 5_566 90.12(7)
V2 O4 Ca1 . 5_566 37.35(5)
V1 O4 Ca1 . 5_566 128.17(8)
Ca1 O4 Ca1 . 5_566 96.65(6)
Ca1 O4 Ca1 6_656 5_566 147.40(5)
Ca1 O4 Ca1 1_556 5_566 82.77(3)
Ca1 O4 Ca1 2_565 5_566 65.66(3)

loop_
_geom_bond_atom_site_label_1
_geom_bond_atom_site_label_2
_geom_bond_site_symmetry_2
_geom_bond_distance
Ca1 O2 4_546 2.338(3)
Ca1 O2 5_566 2.338(3)
Ca1 O4 . 2.390(2)
Ca1 O4 8_565 2.390(2)
Ca1 O3 8_565 2.426(2)
Ca1 O3 . 2.426(2)
Ca1 O1 6_557 2.536(3)
Ca1 V1 . 3.3606(13)
Ca1 V2 2_564 3.3628(11)
Ca1 V2 7_655 3.3628(11)
Ca1 V1 1_554 3.4230(13)
Ca1 O1 6_556 3.537(3)
Ca1 V2 4_546 3.7308(11)
Ca1 V2 5_566 3.7308(11)
Ca1 V1 6_557 3.7627(14)
Ca1 V2 . 3.9407(10)
Ca1 V2 8_565 3.9407(10)
Ca1 V2 8_564 4.0542(10)
Ca1 V2 1_554 4.0542(10)
Ca1 O2 . 4.122(2)
V1 O1 . 1.620(3)
V1 O3 1_556 1.962(2)
V1 O3 8_566 1.962(2)
V1 O4 8_565 1.972(2)
V1 O4 . 1.972(2)
V1 V2 8_565 2.9946(9)
V1 V2 . 2.9946(9)
V1 Ca1 1_556 3.4230(13)
V1 Ca1 6_657 3.7627(14)
V1 Ca1 6_656 4.3936(15)
V1 Ca1 2_565 5.3486(12)
V2 O2 . 1.614(2)
V2 O4 2_565 1.957(2)
V2 O3 2_565 1.965(2)
V2 O4 . 1.963(2)
V2 O3 1_556 1.971(2)
V2 V2 2_564 2.9779(9)
V2 V2 2_565 2.9779(9)
V2 Ca1 2_565 3.3628(11)
V2 Ca1 5_566 3.7308(11)
V2 Ca1 1_556 4.0542(10)
O1 Ca1 6_657 2.536(3)
O1 Ca1 6_656 3.537(3)
O1 Ca1 1_556 4.554(3)
O2 Ca1 5_566 2.338(3)
O2 Ca1 1_556 4.344(2)
O2 Ca1 2_565 4.361(3)
O3 V1 1_554 1.962(2)
O3 V2 2_564 1.965(2)
O3 V2 1_554 1.971(2)
O3 Ca1 6_656 4.133(2)
O3 Ca1 1_554 4.307(2)
O3 Ca1 2_564 4.505(2)
O4 V2 2_564 1.957(2)
O4 Ca1 6_656 4.367(2)
O4 Ca1 1_556 4.451(2)
O4 Ca1 2_565 4.513(2)
O4 Ca1 5_566 5.096(2)
